data_4315957
loop_
_publ_author_name
'Amanda C. Bowman'
'Carsten Milsmann'
'Eckhard Bill'
'Emil Lobkovsky'
'Thomas Weyherm\"uller'
'Karl Wieghardt'
'Paul J. Chirik'

_publ_section_title
;
 Reduced N-Alkyl Substituted Bis(imino)pyridine Cobalt Complexes:
 Molecular and Electronic Structures for Compounds Varying by Three
 Oxidation States
;
_journal_name_full 'Inorganic Chemistry'
_journal_page_first 6110
_journal_page_last 6123
_journal_paper_doi 10.1021/ic100717w
_journal_volume 49
_journal_year 2010
_chemical_formula_sum 'C30 H46 Co N6'
_chemical_formula_weight 549.66
_chemical_name_systematic
; 
 ? 
;
_space_group_IT_number 14
_symmetry_cell_setting monoclinic
_symmetry_space_group_name_Hall '-P 2yn'
_symmetry_space_group_name_H-M 'P 1 21/n 1'
_atom_sites_solution_hydrogens geom
_atom_sites_solution_primary direct
_atom_sites_solution_secondary difmap
_audit_creation_method SHELXL-97
_cell_angle_alpha 90.00
_cell_angle_beta 91.294(3)
_cell_angle_gamma 90.00
_cell_formula_units_Z 4
_cell_length_a 9.697(2)
_cell_length_b 16.464(3)
_cell_length_c 18.072(3)
_cell_measurement_reflns_used 9763
_cell_measurement_temperature 100(2)
_cell_measurement_theta_max 35.6863
_cell_measurement_theta_min 3.3537
_cell_volume 2884.5(9)
_computing_cell_refinement 'SAINT software (Bruker AXS, 2004)'
_computing_data_collection 'APEX2 (Bruker AXS, 2008)'
_computing_data_reduction 'SAINT software (Bruker AXS, 2004)'
_computing_structure_refinement 'SHELXL-97 (Sheldrick, 1997)'
_computing_structure_solution 'SHELXS-97 (Sheldrick, 1990)'
_diffrn_ambient_temperature 100(2)
_diffrn_detector_area_resol_mean 66.67
_diffrn_measured_fraction_theta_full 0.989
_diffrn_measured_fraction_theta_max 0.989
_diffrn_measurement_device_type 'Bruker-AXS Kappa Mach3 APEX-II'
_diffrn_measurement_method 'CCD \f- and \w-scans'
_diffrn_radiation_monochromator 'Incoatec Helios mirrors'
_diffrn_radiation_source '0.2 x 2mm^2^ focus rotating anode'
_diffrn_radiation_type MoK\a
_diffrn_radiation_wavelength 0.71073
_diffrn_reflns_av_R_equivalents 0.0366
_diffrn_reflns_av_sigmaI/netI 0.0221
_diffrn_reflns_limit_h_max 15
_diffrn_reflns_limit_h_min -15
_diffrn_reflns_limit_k_max 27
_diffrn_reflns_limit_k_min -25
_diffrn_reflns_limit_l_max 29
_diffrn_reflns_limit_l_min -29
_diffrn_reflns_number 107268
_diffrn_reflns_theta_full 35.82
_diffrn_reflns_theta_max 35.82
_diffrn_reflns_theta_min 2.44
_exptl_absorpt_coefficient_mu 0.624
_exptl_absorpt_correction_T_max 0.98991
_exptl_absorpt_correction_T_min 0.97263
_exptl_absorpt_correction_type multi-scan
_exptl_absorpt_process_details 'SADABS (Bruker AXS, 2008)'
_exptl_crystal_colour black
_exptl_crystal_density_diffrn 1.266
_exptl_crystal_density_method 'not measured'
_exptl_crystal_description 'opaque block'
_exptl_crystal_F_000 1180
_exptl_crystal_size_max 0.04
_exptl_crystal_size_mid 0.03
_exptl_crystal_size_min 0.02
_refine_diff_density_max 0.897
_refine_diff_density_min -0.449
_refine_diff_density_rms 0.061
_refine_ls_extinction_method none
_refine_ls_goodness_of_fit_ref 1.035
_refine_ls_hydrogen_treatment constr
_refine_ls_matrix_type full
_refine_ls_number_parameters 346
_refine_ls_number_reflns 13344
_refine_ls_number_restraints 0
_refine_ls_restrained_S_all 1.035
_refine_ls_R_factor_all 0.0530
_refine_ls_R_factor_gt 0.0365
_refine_ls_shift/su_max 0.004
_refine_ls_shift/su_mean 0.000
_refine_ls_structure_factor_coef Fsqd
_refine_ls_weighting_details 'calc w=1/[\s^2^(Fo^2^)+(0.0433P)^2^+1.3328P] where P=(Fo^2^+2Fc^2^)/3'
_refine_ls_weighting_scheme calc
_refine_ls_wR_factor_gt 0.0910
_refine_ls_wR_factor_ref 0.1027
_reflns_number_gt 10476
_reflns_number_total 13344
_reflns_threshold_expression >2sigma(I)
_cod_data_source_file ic100717w_si_001_3.cif
_cod_data_source_block (iPrAPDI)2Co
_cod_database_code 4315957

loop_
_symmetry_equiv_pos_as_xyz
'x, y, z'
'-x+1/2, y+1/2, -z+1/2'
'-x, -y, -z'
'x-1/2, -y-1/2, z-1/2'

loop_
_atom_site_label
_atom_site_type_symbol
_atom_site_fract_x
_atom_site_fract_y
_atom_site_fract_z
_atom_site_U_iso_or_equiv
_atom_site_adp_type
_atom_site_occupancy
_atom_site_symmetry_multiplicity
_atom_site_calc_flag
_atom_site_refinement_flags
_atom_site_disorder_assembly
_atom_site_disorder_group
Co1 Co 0.354334(14) 0.753657(8) 0.615413(7) 0.01581(4) Uani 1 1 d . . .
N1 N 0.18695(9) 0.83592(5) 0.56783(5) 0.01714(14) Uani 1 1 d . . .
N2 N 0.34735(9) 0.72630(5) 0.51033(5) 0.01762(14) Uani 1 1 d . . .
C2 C 0.17306(11) 0.82825(7) 0.49654(5) 0.02013(17) Uani 1 1 d . . .
N3 N 0.51148(10) 0.65465(6) 0.60583(5) 0.02191(16) Uani 1 1 d . . .
C3 C 0.25762(11) 0.76567(7) 0.46243(5) 0.02033(17) Uani 1 1 d . . .
C4 C 0.25310(14) 0.74846(8) 0.38715(6) 0.0294(2) Uani 1 1 d . . .
H4 H 0.1885 0.7754 0.3553 0.035 Uiso 1 1 calc R . .
C5 C 0.34375(15) 0.69157(10) 0.35863(6) 0.0346(3) Uani 1 1 d . . .
H5 H 0.3416 0.6791 0.3073 0.041 Uiso 1 1 calc R . .
C6 C 0.43745(14) 0.65329(8) 0.40631(7) 0.0300(2) Uani 1 1 d . . .
H6 H 0.5016 0.6154 0.3874 0.036 Uiso 1 1 calc R . .
C7 C 0.43734(11) 0.67059(6) 0.48216(6) 0.02059(18) Uani 1 1 d . . .
C8 C 0.52975(11) 0.63344(6) 0.53728(6) 0.02177(18) Uani 1 1 d . . .
C9 C 0.10823(10) 0.89919(6) 0.60640(6) 0.01926(16) Uani 1 1 d . . .
H9 H 0.0254 0.9138 0.5752 0.023 Uiso 1 1 calc R . .
C10 C 0.19844(12) 0.97420(7) 0.61574(8) 0.0284(2) Uani 1 1 d . . .
H10A H 0.2840 0.9596 0.6424 0.043 Uiso 1 1 calc R . .
H10B H 0.1490 1.0154 0.6439 0.043 Uiso 1 1 calc R . .
H10C H 0.2204 0.9960 0.5669 0.043 Uiso 1 1 calc R . .
C11 C 0.06025(12) 0.86799(7) 0.68065(6) 0.0261(2) Uani 1 1 d . . .
H11A H 0.0100 0.8168 0.6734 0.039 Uiso 1 1 calc R . .
H11B H -0.0007 0.9082 0.7029 0.039 Uiso 1 1 calc R . .
H11C H 0.1405 0.8588 0.7135 0.039 Uiso 1 1 calc R . .
C12 C 0.08214(14) 0.87992(9) 0.44609(7) 0.0310(2) Uani 1 1 d . . .
H12A H 0.0380 0.9225 0.4752 0.046 Uiso 1 1 calc R . .
H12B H 0.0111 0.8457 0.4225 0.046 Uiso 1 1 calc R . .
H12C H 0.1385 0.9050 0.4080 0.046 Uiso 1 1 calc R . .
C13 C 0.64038(15) 0.57596(8) 0.51207(8) 0.0342(3) Uani 1 1 d . . .
H13A H 0.7291 0.5913 0.5351 0.051 Uiso 1 1 calc R . .
H13B H 0.6471 0.5789 0.4581 0.051 Uiso 1 1 calc R . .
H13C H 0.6169 0.5204 0.5266 0.051 Uiso 1 1 calc R . .
C14 C 0.60119(13) 0.61784(8) 0.66374(7) 0.0288(2) Uani 1 1 d . . .
H14 H 0.6509 0.5708 0.6417 0.035 Uiso 1 1 calc R . .
C15 C 0.51566(17) 0.58672(12) 0.72746(10) 0.0520(5) Uani 1 1 d . . .
H15A H 0.4690 0.6325 0.7509 0.078 Uiso 1 1 calc R . .
H15B H 0.5762 0.5596 0.7639 0.078 Uiso 1 1 calc R . .
H15C H 0.4467 0.5480 0.7085 0.078 Uiso 1 1 calc R . .
C16 C 0.70705(17) 0.67850(11) 0.69190(9) 0.0432(3) Uani 1 1 d . . .
H16A H 0.7654 0.6954 0.6511 0.065 Uiso 1 1 calc R . .
H16B H 0.7644 0.6534 0.7309 0.065 Uiso 1 1 calc R . .
H16C H 0.6599 0.7261 0.7119 0.065 Uiso 1 1 calc R . .
N21 N 0.51334(9) 0.85300(6) 0.62073(5) 0.01945(15) Uani 1 1 d . . .
N22 N 0.36987(9) 0.78402(6) 0.72280(5) 0.02103(16) Uani 1 1 d . . .
C22 C 0.53961(11) 0.87987(7) 0.68825(6) 0.02319(19) Uani 1 1 d . . .
N23 N 0.19806(10) 0.67663(6) 0.66997(5) 0.02094(16) Uani 1 1 d . . .
C23 C 0.46151(11) 0.84329(8) 0.74644(6) 0.0244(2) Uani 1 1 d . . .
C24 C 0.47423(14) 0.86282(10) 0.82174(7) 0.0365(3) Uani 1 1 d . . .
H24 H 0.5385 0.9030 0.8378 0.044 Uiso 1 1 calc R . .
C25 C 0.39292(16) 0.82341(12) 0.87276(7) 0.0424(4) Uani 1 1 d . . .
H25 H 0.4016 0.8362 0.9239 0.051 Uiso 1 1 calc R . .
C26 C 0.29841(15) 0.76498(10) 0.84839(6) 0.0358(3) Uani 1 1 d . . .
H26 H 0.2408 0.7385 0.8827 0.043 Uiso 1 1 calc R . .
C27 C 0.28884(12) 0.74571(7) 0.77339(6) 0.0249(2) Uani 1 1 d . . .
C28 C 0.19470(12) 0.68595(7) 0.74159(6) 0.0243(2) Uani 1 1 d . . .
C29 C 0.59437(11) 0.88725(7) 0.56013(6) 0.02217(18) Uani 1 1 d . . .
H29 H 0.6275 0.9424 0.5754 0.027 Uiso 1 1 calc R . .
C30 C 0.72038(12) 0.83378(8) 0.54618(8) 0.0302(2) Uani 1 1 d . . .
H30A H 0.7792 0.8320 0.5910 0.045 Uiso 1 1 calc R . .
H30B H 0.7727 0.8565 0.5053 0.045 Uiso 1 1 calc R . .
H30C H 0.6899 0.7787 0.5334 0.045 Uiso 1 1 calc R . .
C31 C 0.50757(12) 0.89591(7) 0.48942(6) 0.0247(2) Uani 1 1 d . . .
H31A H 0.4920 0.8422 0.4674 0.037 Uiso 1 1 calc R . .
H31B H 0.5561 0.9304 0.4543 0.037 Uiso 1 1 calc R . .
H31C H 0.4187 0.9207 0.5009 0.037 Uiso 1 1 calc R . .
C32 C 0.64459(13) 0.94541(9) 0.70629(8) 0.0337(3) Uani 1 1 d . . .
H32A H 0.7339 0.9302 0.6861 0.050 Uiso 1 1 calc R . .
H32B H 0.6539 0.9515 0.7601 0.050 Uiso 1 1 calc R . .
H32C H 0.6139 0.9969 0.6843 0.050 Uiso 1 1 calc R . .
C33 C 0.10038(16) 0.63949(10) 0.79144(8) 0.0398(3) Uani 1 1 d . . .
H33A H 0.0051 0.6578 0.7830 0.060 Uiso 1 1 calc R . .
H33B H 0.1278 0.6492 0.8432 0.060 Uiso 1 1 calc R . .
H33C H 0.1069 0.5813 0.7806 0.060 Uiso 1 1 calc R . .
C34 C 0.10626(13) 0.61644(7) 0.63410(7) 0.0276(2) Uani 1 1 d . . .
H34 H 0.0350 0.5992 0.6700 0.033 Uiso 1 1 calc R . .
C35 C 0.19078(19) 0.54348(11) 0.61302(17) 0.0750(8) Uani 1 1 d . . .
H35A H 0.2659 0.5607 0.5812 0.112 Uiso 1 1 calc R . .
H35B H 0.1319 0.5044 0.5863 0.112 Uiso 1 1 calc R . .
H35C H 0.2295 0.5179 0.6579 0.112 Uiso 1 1 calc R . .
C36 C 0.0351(2) 0.65178(11) 0.56674(9) 0.0472(4) Uani 1 1 d . . .
H36A H -0.0158 0.7006 0.5807 0.071 Uiso 1 1 calc R . .
H36B H -0.0293 0.6117 0.5455 0.071 Uiso 1 1 calc R . .
H36C H 0.1039 0.6660 0.5300 0.071 Uiso 1 1 calc R . .

loop_
_atom_site_aniso_label
_atom_site_aniso_U_11
_atom_site_aniso_U_22
_atom_site_aniso_U_33
_atom_site_aniso_U_23
_atom_site_aniso_U_13
_atom_site_aniso_U_12
Co1 0.01724(6) 0.01886(6) 0.01141(5) -0.00104(4) 0.00227(4) 0.00111(4)
N1 0.0168(3) 0.0190(3) 0.0156(3) 0.0007(3) 0.0003(3) -0.0012(3)
N2 0.0199(4) 0.0188(3) 0.0143(3) -0.0022(3) 0.0036(3) -0.0037(3)
C2 0.0187(4) 0.0250(4) 0.0166(4) 0.0033(3) -0.0020(3) -0.0037(3)
N3 0.0213(4) 0.0222(4) 0.0224(4) -0.0007(3) 0.0052(3) 0.0034(3)
C3 0.0214(4) 0.0265(5) 0.0131(4) -0.0013(3) 0.0005(3) -0.0064(3)
C4 0.0300(5) 0.0438(7) 0.0143(4) -0.0035(4) -0.0007(4) -0.0084(5)
C5 0.0382(7) 0.0491(8) 0.0166(4) -0.0117(5) 0.0047(4) -0.0091(6)
C6 0.0338(6) 0.0340(6) 0.0226(5) -0.0123(4) 0.0104(4) -0.0071(5)
C7 0.0232(4) 0.0198(4) 0.0191(4) -0.0062(3) 0.0082(3) -0.0056(3)
C8 0.0222(4) 0.0174(4) 0.0261(5) -0.0038(3) 0.0097(4) -0.0019(3)
C9 0.0170(4) 0.0193(4) 0.0215(4) 0.0017(3) 0.0002(3) 0.0018(3)
C10 0.0225(5) 0.0217(5) 0.0413(6) -0.0056(4) 0.0044(4) -0.0009(4)
C11 0.0269(5) 0.0263(5) 0.0254(5) 0.0037(4) 0.0082(4) 0.0089(4)
C12 0.0300(6) 0.0412(7) 0.0214(5) 0.0070(4) -0.0050(4) 0.0045(5)
C13 0.0362(6) 0.0307(6) 0.0364(6) -0.0065(5) 0.0129(5) 0.0093(5)
C14 0.0273(5) 0.0313(6) 0.0281(5) 0.0025(4) 0.0047(4) 0.0127(4)
C15 0.0390(8) 0.0618(11) 0.0556(10) 0.0389(9) 0.0079(7) 0.0153(7)
C16 0.0424(8) 0.0550(9) 0.0316(6) 0.0072(6) -0.0116(6) 0.0008(7)
N21 0.0171(3) 0.0224(4) 0.0189(3) -0.0051(3) 0.0004(3) 0.0005(3)
N22 0.0198(4) 0.0304(4) 0.0129(3) -0.0014(3) 0.0009(3) 0.0072(3)
C22 0.0171(4) 0.0285(5) 0.0238(4) -0.0111(4) -0.0037(3) 0.0036(4)
N23 0.0217(4) 0.0204(4) 0.0210(4) 0.0042(3) 0.0074(3) 0.0037(3)
C23 0.0192(4) 0.0369(6) 0.0169(4) -0.0099(4) -0.0031(3) 0.0092(4)
C24 0.0279(6) 0.0603(9) 0.0211(5) -0.0178(5) -0.0061(4) 0.0131(6)
C25 0.0384(7) 0.0745(11) 0.0140(4) -0.0109(5) -0.0032(4) 0.0208(7)
C26 0.0356(6) 0.0585(9) 0.0135(4) 0.0052(5) 0.0053(4) 0.0211(6)
C27 0.0248(5) 0.0367(6) 0.0133(4) 0.0054(4) 0.0046(3) 0.0140(4)
C28 0.0246(5) 0.0283(5) 0.0204(4) 0.0102(4) 0.0093(4) 0.0106(4)
C29 0.0192(4) 0.0217(4) 0.0257(5) -0.0040(4) 0.0030(3) -0.0045(3)
C30 0.0211(5) 0.0304(6) 0.0397(6) -0.0014(5) 0.0106(4) -0.0018(4)
C31 0.0264(5) 0.0262(5) 0.0217(4) -0.0006(4) 0.0048(4) -0.0090(4)
C32 0.0248(5) 0.0369(6) 0.0389(6) -0.0181(5) -0.0068(5) -0.0009(5)
C33 0.0401(7) 0.0488(8) 0.0313(6) 0.0197(6) 0.0168(5) 0.0052(6)
C34 0.0262(5) 0.0216(5) 0.0358(6) 0.0008(4) 0.0137(4) -0.0030(4)
C35 0.0360(8) 0.0324(8) 0.158(2) -0.0399(11) 0.0264(11) -0.0074(6)
C36 0.0562(10) 0.0483(9) 0.0368(7) 0.0022(6) -0.0079(7) -0.0288(8)

loop_
_atom_type_symbol
_atom_type_description
_atom_type_scat_dispersion_real
_atom_type_scat_dispersion_imag
_atom_type_scat_source
C C 0.0033 0.0016 'International Tables Vol C Tables 4.2.6.8 and 6.1.1.4'
H H 0.0000 0.0000 'International Tables Vol C Tables 4.2.6.8 and 6.1.1.4'
N N 0.0061 0.0033 'International Tables Vol C Tables 4.2.6.8 and 6.1.1.4'
Co Co 0.3494 0.9721 'International Tables Vol C Tables 4.2.6.8 and 6.1.1.4'

loop_
_exptl_crystal_face_index_h
_exptl_crystal_face_index_k
_exptl_crystal_face_index_l
_exptl_crystal_face_perp_dist
1.00 -1.00 1.00 0.0100
-1.00 1.00 -1.00 0.0100
0.00 0.00 1.00 0.0200
0.00 0.00 -1.00 0.0200
0.00 1.00 0.00 0.0100
0.00 -1.00 0.00 0.0200

loop_
_geom_angle_atom_site_label_1
_geom_angle_atom_site_label_2
_geom_angle_atom_site_label_3
_geom_angle
_geom_angle_site_symmetry_1
_geom_angle_site_symmetry_3
_geom_angle_publ_flag
N2 Co1 N22 177.43(4) . . ?
N2 Co1 N23 106.91(4) . . ?
N22 Co1 N23 75.54(4) . . ?
N2 Co1 N3 76.44(4) . . ?
N22 Co1 N3 102.69(4) . . ?
N23 Co1 N3 95.21(4) . . ?
N2 Co1 N21 102.60(3) . . ?
N22 Co1 N21 74.99(4) . . ?
N23 Co1 N21 150.41(3) . . ?
N3 Co1 N21 93.76(4) . . ?
N2 Co1 N1 76.12(4) . . ?
N22 Co1 N1 104.80(3) . . ?
N23 Co1 N1 91.13(4) . . ?
N3 Co1 N1 152.51(3) . . ?
N21 Co1 N1 93.78(3) . . ?
C2 N1 C9 119.61(9) . . ?
C2 N1 Co1 112.04(7) . . ?
C9 N1 Co1 128.01(6) . . ?
C7 N2 C3 118.69(9) . . ?
C7 N2 Co1 120.47(7) . . ?
C3 N2 Co1 120.74(7) . . ?
N1 C2 C3 116.13(9) . . ?
N1 C2 C12 126.04(10) . . ?
C3 C2 C12 117.79(9) . . ?
C8 N3 C14 118.26(9) . . ?
C8 N3 Co1 112.07(8) . . ?
C14 N3 Co1 129.41(7) . . ?
N2 C3 C4 121.71(11) . . ?
N2 C3 C2 114.81(8) . . ?
C4 C3 C2 123.44(11) . . ?
C3 C4 C5 119.58(12) . . ?
C6 C5 C4 119.04(11) . . ?
C5 C6 C7 120.00(11) . . ?
N2 C7 C6 120.92(11) . . ?
N2 C7 C8 114.39(9) . . ?
C6 C7 C8 124.69(10) . . ?
N3 C8 C7 116.24(9) . . ?
N3 C8 C13 124.62(11) . . ?
C7 C8 C13 119.12(10) . . ?
N1 C9 C11 110.52(8) . . ?
N1 C9 C10 108.86(8) . . ?
C11 C9 C10 111.30(10) . . ?
N3 C14 C16 110.63(11) . . ?
N3 C14 C15 110.60(10) . . ?
C16 C14 C15 110.17(14) . . ?
C22 N21 C29 117.68(9) . . ?
C22 N21 Co1 113.70(8) . . ?
C29 N21 Co1 128.54(6) . . ?
C27 N22 C23 119.52(9) . . ?
C27 N22 Co1 119.88(8) . . ?
C23 N22 Co1 120.59(7) . . ?
N21 C22 C23 116.21(10) . . ?
N21 C22 C32 123.63(11) . . ?
C23 C22 C32 120.17(10) . . ?
C28 N23 C34 119.18(10) . . ?
C28 N23 Co1 113.91(8) . . ?
C34 N23 Co1 126.86(7) . . ?
N22 C23 C24 120.30(12) . . ?
N22 C23 C22 114.49(9) . . ?
C24 C23 C22 125.20(12) . . ?
C25 C24 C23 119.95(14) . . ?
C24 C25 C26 119.49(11) . . ?
C27 C26 C25 119.59(13) . . ?
N22 C27 C26 121.12(13) . . ?
N22 C27 C28 114.33(9) . . ?
C26 C27 C28 124.54(12) . . ?
N23 C28 C27 116.29(10) . . ?
N23 C28 C33 124.23(13) . . ?
C27 C28 C33 119.47(11) . . ?
N21 C29 C31 111.46(9) . . ?
N21 C29 C30 110.05(9) . . ?
C31 C29 C30 110.13(10) . . ?
N23 C34 C36 110.99(10) . . ?
N23 C34 C35 108.70(12) . . ?
C36 C34 C35 110.25(17) . . ?

loop_
_geom_bond_atom_site_label_1
_geom_bond_atom_site_label_2
_geom_bond_distance
_geom_bond_site_symmetry_2
_geom_bond_publ_flag
Co1 N2 1.9515(9) . ?
Co1 N22 2.0064(9) . ?
Co1 N23 2.2236(9) . ?
Co1 N3 2.2408(10) . ?
Co1 N21 2.2484(10) . ?
Co1 N1 2.2683(9) . ?
N1 C2 1.2985(13) . ?
N1 C9 1.4756(13) . ?
N2 C7 1.3719(13) . ?
N2 C3 1.3756(14) . ?
C2 C3 1.4618(16) . ?
C2 C12 1.5153(16) . ?
N3 C8 1.3029(14) . ?
N3 C14 1.4759(16) . ?
C3 C4 1.3894(15) . ?
C4 C5 1.392(2) . ?
C5 C6 1.389(2) . ?
C6 C7 1.4001(15) . ?
C7 C8 1.4592(17) . ?
C8 C13 1.5087(16) . ?
C9 C11 1.5195(15) . ?
C9 C10 1.5206(16) . ?
C14 C16 1.512(2) . ?
C14 C15 1.523(2) . ?
N21 C22 1.3175(13) . ?
N21 C29 1.4743(14) . ?
N22 C27 1.3725(15) . ?
N22 C23 1.3810(16) . ?
C22 C23 1.4415(17) . ?
C22 C32 1.5139(17) . ?
N23 C28 1.3044(14) . ?
N23 C34 1.4726(16) . ?
C23 C24 1.4010(15) . ?
C24 C25 1.388(2) . ?
C25 C26 1.393(2) . ?
C26 C27 1.3930(16) . ?
C27 C28 1.4518(19) . ?
C28 C33 1.5068(17) . ?
C29 C31 1.5209(17) . ?
C29 C30 1.5316(16) . ?
C34 C36 1.503(2) . ?
C34 C35 1.508(2) . ?
